data_4339637
loop_
_publ_author_name
'Ezzaher, Salah'
'Capon, Jean-Fran\,cois'
'Gloaguen, Fr\'ed\'eric'
'P\'etillon, Fran\,cois Y'
'Schollhammer, Philippe'
'Talarmin, Jean'

_publ_section_title
;
 Electron-transfer-catalyzed rearrangement of unsymmetrically substituted
 diiron dithiolate complexes related to the active site of the
 [FeFe]-hydrogenases.
;
_journal_issue 23
_journal_name_full 'Inorganic chemistry'
_journal_page_first 9863
_journal_page_last 9872
_journal_paper_doi 10.1021/ic701327w
_journal_volume 46
_journal_year 2007
_chemical_formula_moiety 'C35 H35 FE2 N O4 P2 S2'
_chemical_formula_sum 'C35 H35 Fe2 N O4 P2 S2'
_chemical_formula_weight 771.4
_chemical_name_systematic
;
 ?
;
_space_group_IT_number 14
_symmetry_cell_setting monoclinic
_symmetry_space_group_name_Hall '-P 2yn'
_symmetry_space_group_name_H-M 'P 1 21/n 1'
_atom_sites_solution_hydrogens geom
_atom_sites_solution_primary direct
_atom_sites_solution_secondary difmap
_audit_creation_date 2007-05-10T11:41:01-00:00
_audit_creation_method 'WinGX routine CIF_UPDATE'
_cell_angle_alpha 90
_cell_angle_beta 93.908(5)
_cell_angle_gamma 90
_cell_formula_units_Z 4
_cell_length_a 10.9362(8)
_cell_length_b 10.7765(8)
_cell_length_c 30.1258(16)
_cell_measurement_reflns_used 5139
_cell_measurement_temperature 170(2)
_cell_measurement_theta_max 28.8017
_cell_measurement_theta_min 2.6528
_cell_volume 3542.2(4)
_computing_cell_refinement
;
        CrysAlis RED, Oxford Diffraction Ltd.,
        Version 1.171.31.5 (release 28-08-2006 CrysAlis171 .NET)
        (compiled Aug 28 2006,13:05:05)
;
_computing_data_collection
;
        CrysAlis CCD, Oxford Diffraction Ltd.,
        Version 1.171.31.5 (release 28-08-2006 CrysAlis171 .NET)
        (compiled Aug 28 2006,13:05:05)
;
_computing_data_reduction
;
        CrysAlis RED, Oxford Diffraction Ltd.,
        Version 1.171.31.5 (release 28-08-2006 CrysAlis171 .NET)
        (compiled Aug 28 2006,13:05:05)
;
_computing_molecular_graphics 'ORTEP3 for Windows (Farrugia, 1997)'
_computing_structure_refinement 'SHELXL-97 (Sheldrick, 1997)'
_computing_structure_solution 'SHELXS-97 (Sheldrick, 1997)'
_diffrn_ambient_temperature 170(2)
_diffrn_detector 'CCD plate'
_diffrn_measured_fraction_theta_full 0.765
_diffrn_measured_fraction_theta_max 0.765
_diffrn_measurement_device 'K-geometry diffractometer, CCD detector'
_diffrn_measurement_device_type 'Oxford Diffraction XCALIBUR2'
_diffrn_measurement_method
;
        stepped phi-scan over 307 deg
;
_diffrn_orient_matrix_UB_11 0.0139230139
_diffrn_orient_matrix_UB_12 -0.042443531
_diffrn_orient_matrix_UB_13 -0.016933107
_diffrn_orient_matrix_UB_21 0.0137575606
_diffrn_orient_matrix_UB_22 -0.0462066873
_diffrn_orient_matrix_UB_23 0.0163561765
_diffrn_orient_matrix_UB_31 -0.0620768946
_diffrn_orient_matrix_UB_32 -0.0197027438
_diffrn_orient_matrix_UB_33 -0.0018511006
_diffrn_radiation_monochromator graphite
_diffrn_radiation_probe x-ray
_diffrn_radiation_type MoK\a
_diffrn_radiation_wavelength 0.71073
_diffrn_reflns_av_R_equivalents 0.0427
_diffrn_reflns_av_unetI/netI 0.0787
_diffrn_reflns_limit_h_max 10
_diffrn_reflns_limit_h_min -10
_diffrn_reflns_limit_k_max 14
_diffrn_reflns_limit_k_min -14
_diffrn_reflns_limit_l_max 37
_diffrn_reflns_limit_l_min -37
_diffrn_reflns_number 21064
_diffrn_reflns_theta_full 28.85
_diffrn_reflns_theta_max 28.85
_diffrn_reflns_theta_min 2.66
_diffrn_source 'sealed X-ray tube'
_exptl_absorpt_coefficient_mu 1.066
_exptl_absorpt_correction_T_max 1
_exptl_absorpt_correction_T_min 0.68496
_exptl_absorpt_correction_type multi-scan
_exptl_absorpt_process_details
;
        CrysAlis RED, Oxford Diffraction Ltd.,
        Version 1.171.31.5 (release 28-08-2006 CrysAlis171 .NET)
        (compiled Aug 28 2006,13:05:05)
        Empirical absorption correction using spherical harmonics,
 implemented in SCALE3 ABSPACK scaling algorithm.
;
_exptl_crystal_colour brown
_exptl_crystal_density_diffrn 1.446
_exptl_crystal_density_method 'not measured'
_exptl_crystal_description 'rectangular plate // (0 0 1)'
_exptl_crystal_F_000 1592
_exptl_crystal_size_max 0.24
_exptl_crystal_size_mid 0.18
_exptl_crystal_size_min 0.05
_refine_diff_density_max 0.761
_refine_diff_density_min -0.616
_refine_diff_density_rms 0.087
_refine_ls_extinction_method none
_refine_ls_goodness_of_fit_ref 1.081
_refine_ls_hydrogen_treatment constr
_refine_ls_matrix_type full
_refine_ls_number_parameters 417
_refine_ls_number_reflns 7100
_refine_ls_number_restraints 0
_refine_ls_restrained_S_all 1.081
_refine_ls_R_factor_all 0.0921
_refine_ls_R_factor_gt 0.0489
_refine_ls_shift/su_max 0.001
_refine_ls_shift/su_mean 0
_refine_ls_structure_factor_coef Fsqd
_refine_ls_weighting_details 'calc w=1/[\s^2^(Fo^2^)+(0.0554P)^2^+1.9867P] where P=(Fo^2^+2Fc^2^)/3'
_refine_ls_weighting_scheme calc
_refine_ls_wR_factor_gt 0.103
_refine_ls_wR_factor_ref 0.1225
_reflns_number_gt 4609
_reflns_number_total 7100
_reflns_threshold_expression >2sigma(I)
_cod_data_source_file ic701327w-file003.cif
_cod_data_source_block sez13-b0
_cod_depositor_comments
;
The following automatic conversions were performed:

'_diffrn_radiation_probe' value 'X-ray' changed to 'x-ray' according
to
/usr/data/users/saulius/automatic-downloads/retrospective/ACS/lib/dictionaries/cif_core.dic
dictionary named 'cif_core.dic' version 2.4.2 from 2011-04-26.

Automatic conversion script
Id: cif_fix_values 2281 2013-09-26 08:29:07Z andrius 
;
_cod_original_sg_symbol_H-M P21/n
_cod_database_code 4339637

loop_
_symmetry_equiv_pos_as_xyz
'x, y, z'
'-x+1/2, y+1/2, -z+1/2'
'-x, -y, -z'
'x-1/2, -y-1/2, z-1/2'

loop_
_atom_site_label
_atom_site_type_symbol
_atom_site_fract_x
_atom_site_fract_y
_atom_site_fract_z
_atom_site_U_iso_or_equiv
_atom_site_adp_type
_atom_site_occupancy
_atom_site_symmetry_multiplicity
_atom_site_calc_flag
_atom_site_refinement_flags
C1 C 0.3825(4) 0.4260(4) 0.83350(12) 0.0277(9) Uani 1 1 d .
C2 C 0.6611(4) 0.4658(5) 0.86199(14) 0.0408(11) Uani 1 1 d .
C3 C 0.7231(4) 0.2404(5) 0.85091(14) 0.0384(11) Uani 1 1 d .
C4 C 0.7488(4) 0.3228(5) 0.93559(14) 0.0406(12) Uani 1 1 d .
C5 C 0.5033(4) 0.1379(4) 0.96057(11) 0.0269(9) Uani 1 1 d .
H5A H 0.4741 0.0532 0.9669 0.032 Uiso 1 1 calc R
H5B H 0.5828 0.1496 0.9779 0.032 Uiso 1 1 calc R
C7 C 0.4636(4) 0.3514(4) 0.97649(11) 0.0268(9) Uani 1 1 d .
H7A H 0.5453 0.3523 0.9928 0.032 Uiso 1 1 calc R
H7B H 0.4089 0.4055 0.9928 0.032 Uiso 1 1 calc R
C8 C 0.2376(4) 0.1213(4) 0.79528(12) 0.0291(10) Uani 1 1 d .
H8A H 0.2146 0.1046 0.7635 0.035 Uiso 1 1 calc R
H8B H 0.2299 0.0429 0.812 0.035 Uiso 1 1 calc R
C9 C 0.1528(4) 0.2192(4) 0.81276(12) 0.0285(10) Uani 1 1 d .
H9A H 0.0687 0.1859 0.8138 0.034 Uiso 1 1 calc R
H9B H 0.1499 0.2932 0.7932 0.034 Uiso 1 1 calc R
C10 C 0.4211(4) 0.2641(4) 0.75048(11) 0.0254(9) Uani 1 1 d .
C11 C 0.5163(4) 0.3491(4) 0.75005(13) 0.0357(11) Uani 1 1 d .
H11 H 0.5646 0.366 0.7768 0.043 Uiso 1 1 calc R
C12 C 0.5418(4) 0.4096(5) 0.71126(13) 0.0402(11) Uani 1 1 d .
H12 H 0.607 0.4679 0.7115 0.048 Uiso 1 1 calc R
C13 C 0.4726(4) 0.3850(4) 0.67226(13) 0.0409(12) Uani 1 1 d .
H13 H 0.4905 0.4252 0.6454 0.049 Uiso 1 1 calc R
C14 C 0.3778(4) 0.3020(4) 0.67266(13) 0.0402(12) Uani 1 1 d .
H14 H 0.329 0.2863 0.6459 0.048 Uiso 1 1 calc R
C15 C 0.3518(4) 0.2409(4) 0.71102(12) 0.0301(10) Uani 1 1 d .
H15 H 0.2864 0.1828 0.7105 0.036 Uiso 1 1 calc R
C20 C 0.4841(4) 0.0357(4) 0.79351(11) 0.0268(9) Uani 1 1 d .
C21 C 0.5732(4) 0.0290(4) 0.76273(12) 0.0344(10) Uani 1 1 d .
H21 H 0.5925 0.101 0.7464 0.041 Uiso 1 1 calc R
C22 C 0.6343(4) -0.0816(5) 0.75555(14) 0.0424(12) Uani 1 1 d .
H22 H 0.6953 -0.0848 0.7346 0.051 Uiso 1 1 calc R
C23 C 0.6062(4) -0.1860(5) 0.77874(14) 0.0455(12) Uani 1 1 d .
H23 H 0.647 -0.2618 0.7734 0.055 Uiso 1 1 calc R
C24 C 0.5193(5) -0.1816(4) 0.80970(14) 0.0439(12) Uani 1 1 d .
H24 H 0.5008 -0.2541 0.8259 0.053 Uiso 1 1 calc R
C25 C 0.4589(4) -0.0714(4) 0.81729(13) 0.0367(11) Uani 1 1 d .
H25 H 0.3997 -0.0688 0.8389 0.044 Uiso 1 1 calc R
C30 C 0.1247(4) 0.3942(4) 0.88431(13) 0.0316(10) Uani 1 1 d .
C31 C 0.0394(4) 0.4505(4) 0.85475(15) 0.0415(11) Uani 1 1 d .
H31 H 0.0255 0.4183 0.8255 0.05 Uiso 1 1 calc R
C32 C -0.0255(5) 0.5530(5) 0.86735(19) 0.0549(14) Uani 1 1 d .
H32 H -0.0829 0.5916 0.8466 0.066 Uiso 1 1 calc R
C33 C -0.0079(5) 0.5983(5) 0.9088(2) 0.0601(15) Uani 1 1 d .
H33 H -0.0537 0.6684 0.9172 0.072 Uiso 1 1 calc R
C34 C 0.0755(5) 0.5447(6) 0.9396(2) 0.0695(18) Uani 1 1 d .
H34 H 0.0865 0.5765 0.969 0.083 Uiso 1 1 calc R
C35 C 0.1441(5) 0.4420(5) 0.92645(16) 0.0551(14) Uani 1 1 d .
H35 H 0.204 0.4058 0.9468 0.066 Uiso 1 1 calc R
C40 C 0.1534(4) 0.1359(4) 0.90238(11) 0.0286(10) Uani 1 1 d .
C41 C 0.2243(4) 0.0327(4) 0.91518(11) 0.0272(9) Uani 1 1 d .
H41 H 0.3071 0.0284 0.9076 0.033 Uiso 1 1 calc R
C42 C 0.1755(4) -0.0640(4) 0.93886(12) 0.0346(10) Uani 1 1 d .
H42 H 0.2249 -0.1336 0.9474 0.041 Uiso 1 1 calc R
C43 C 0.0564(4) -0.0591(4) 0.94988(12) 0.0387(11) Uani 1 1 d .
H43 H 0.0235 -0.125 0.9663 0.046 Uiso 1 1 calc R
C44 C -0.0164(4) 0.0414(5) 0.93729(13) 0.0407(12) Uani 1 1 d .
H44 H -0.0995 0.0437 0.9447 0.049 Uiso 1 1 calc R
C45 C 0.0311(4) 0.1387(4) 0.91392(13) 0.0354(11) Uani 1 1 d .
H45 H -0.0193 0.2078 0.9056 0.042 Uiso 1 1 calc R
C50 C 0.3728(4) 0.1865(4) 1.02018(12) 0.0348(10) Uani 1 1 d .
H50 H 0.3568 0.0953 1.0178 0.042 Uiso 1 1 calc R
C51 C 0.2527(5) 0.2464(5) 1.02871(16) 0.0605(15) Uani 1 1 d .
H51A H 0.195 0.2355 1.0026 0.091 Uiso 1 1 calc R
H51B H 0.2655 0.3352 1.0344 0.091 Uiso 1 1 calc R
H51C H 0.2191 0.2077 1.0547 0.091 Uiso 1 1 calc R
C52 C 0.4661(4) 0.2042(4) 1.06001(12) 0.0424(12) Uani 1 1 d .
H52A H 0.545 0.1686 1.0531 0.064 Uiso 1 1 calc R
H52B H 0.4366 0.1624 1.0861 0.064 Uiso 1 1 calc R
H52C H 0.4763 0.293 1.0663 0.064 Uiso 1 1 calc R
N1 N 0.4163(3) 0.2264(3) 0.97647(9) 0.0261(8) Uani 1 1 d .
O1 O 0.3624(3) 0.5186(3) 0.81529(9) 0.0447(8) Uani 1 1 d .
O2 O 0.6744(3) 0.5580(4) 0.84396(13) 0.0674(11) Uani 1 1 d .
O3 O 0.7818(3) 0.1892(3) 0.82619(11) 0.0548(9) Uani 1 1 d .
O4 O 0.8212(3) 0.3200(4) 0.96541(11) 0.0716(12) Uani 1 1 d .
P1 P 0.39713(10) 0.17847(9) 0.80193(3) 0.0233(2) Uani 1 1 d .
P2 P 0.21547(9) 0.26074(10) 0.86910(3) 0.0238(2) Uani 1 1 d .
Fe1 Fe 0.41292(5) 0.29104(5) 0.864228(16) 0.02071(15) Uani 1 1 d .
Fe2 Fe 0.63752(5) 0.32236(5) 0.889665(17) 0.02694(16) Uani 1 1 d .
S1 S 0.52973(9) 0.14752(9) 0.90124(3) 0.0233(2) Uani 1 1 d .
S2 S 0.47783(9) 0.41631(9) 0.92100(3) 0.0261(2) Uani 1 1 d .

loop_
_atom_site_aniso_label
_atom_site_aniso_U_11
_atom_site_aniso_U_22
_atom_site_aniso_U_33
_atom_site_aniso_U_23
_atom_site_aniso_U_13
_atom_site_aniso_U_12
C1 0.029(3) 0.028(2) 0.0252(19) -0.0001(17) 0.0011(17) -0.0024(19)
C2 0.030(3) 0.048(3) 0.045(3) 0.007(2) 0.004(2) -0.002(2)
C3 0.028(3) 0.051(3) 0.035(2) 0.005(2) -0.0048(19) -0.011(2)
C4 0.034(3) 0.052(3) 0.036(2) -0.009(2) 0.009(2) -0.006(2)
C5 0.036(3) 0.027(2) 0.0168(17) 0.0081(15) -0.0020(16) 0.0015(19)
C7 0.033(3) 0.026(2) 0.0220(18) -0.0030(16) 0.0002(16) -0.0005(18)
C8 0.034(3) 0.032(2) 0.0220(19) -0.0032(16) 0.0069(17) -0.0100(19)
C9 0.026(3) 0.039(3) 0.0198(18) 0.0042(17) -0.0018(16) -0.0055(19)
C10 0.030(3) 0.028(2) 0.0191(18) 0.0003(15) 0.0059(16) 0.0066(19)
C11 0.033(3) 0.043(3) 0.030(2) 0.0128(19) -0.0006(18) -0.009(2)
C12 0.034(3) 0.054(3) 0.033(2) 0.014(2) 0.0038(19) -0.005(2)
C13 0.052(3) 0.043(3) 0.029(2) 0.014(2) 0.015(2) 0.013(2)
C14 0.061(3) 0.040(3) 0.019(2) 0.0059(18) -0.0014(19) 0.010(2)
C15 0.040(3) 0.028(2) 0.0222(19) 0.0003(16) -0.0005(17) 0.0019(19)
C20 0.036(3) 0.027(2) 0.0172(18) -0.0007(15) 0.0010(16) -0.0033(19)
C21 0.037(3) 0.043(3) 0.024(2) 0.0044(18) 0.0030(18) 0.005(2)
C22 0.039(3) 0.056(3) 0.033(2) -0.004(2) 0.0040(19) 0.020(2)
C23 0.057(3) 0.038(3) 0.040(3) -0.008(2) -0.006(2) 0.016(2)
C24 0.068(4) 0.025(3) 0.038(2) 0.0022(19) 0.003(2) 0.007(2)
C25 0.046(3) 0.031(3) 0.033(2) -0.0004(18) 0.0089(19) 0.004(2)
C30 0.028(3) 0.032(2) 0.035(2) -0.0032(18) 0.0033(18) -0.0026(19)
C31 0.030(3) 0.045(3) 0.051(3) 0.001(2) 0.005(2) 0.002(2)
C32 0.043(3) 0.045(3) 0.078(4) 0.003(3) 0.009(3) 0.004(3)
C33 0.053(4) 0.041(3) 0.089(4) -0.012(3) 0.019(3) 0.004(3)
C34 0.059(4) 0.078(5) 0.072(4) -0.048(3) 0.011(3) 0.004(3)
C35 0.050(3) 0.063(4) 0.052(3) -0.026(3) -0.004(2) 0.016(3)
C40 0.038(3) 0.034(2) 0.0145(17) -0.0035(16) 0.0024(16) -0.009(2)
C41 0.029(3) 0.034(2) 0.0187(18) -0.0036(16) 0.0000(16) -0.0083(19)
C42 0.042(3) 0.033(3) 0.029(2) 0.0011(18) 0.0013(19) -0.008(2)
C43 0.048(3) 0.046(3) 0.023(2) 0.0002(19) 0.0116(19) -0.019(2)
C44 0.035(3) 0.056(3) 0.034(2) -0.006(2) 0.018(2) -0.010(2)
C45 0.037(3) 0.040(3) 0.030(2) -0.0096(19) 0.0103(19) 0.002(2)
C50 0.043(3) 0.035(3) 0.028(2) 0.0031(17) 0.0104(19) 0.001(2)
C51 0.067(4) 0.068(4) 0.049(3) 0.008(3) 0.026(3) 0.008(3)
C52 0.061(3) 0.046(3) 0.020(2) 0.0032(18) 0.004(2) 0.000(2)
N1 0.034(2) 0.0254(19) 0.0192(15) 0.0022(13) 0.0054(13) -0.0007(15)
O1 0.061(2) 0.0325(19) 0.0398(17) 0.0137(14) -0.0043(15) 0.0090(16)
O2 0.060(3) 0.052(2) 0.091(3) 0.039(2) 0.010(2) -0.0077(19)
O3 0.046(2) 0.072(3) 0.048(2) -0.0120(18) 0.0151(16) 0.0015(19)
O4 0.051(2) 0.113(4) 0.047(2) -0.019(2) -0.0218(18) 0.006(2)
P1 0.0294(7) 0.0246(6) 0.0158(4) 0.0013(4) 0.0018(4) -0.0009(5)
P2 0.0260(7) 0.0261(6) 0.0192(5) -0.0010(4) 0.0015(4) 0.0005(5)
Fe1 0.0252(4) 0.0197(3) 0.0168(2) 0.0016(2) -0.0009(2) 0.0003(2)
Fe2 0.0268(4) 0.0300(3) 0.0237(3) 0.0024(2) -0.0008(2) -0.0029(3)
S1 0.0287(6) 0.0217(5) 0.0193(4) 0.0016(4) 0.0002(4) 0.0027(4)
S2 0.0365(7) 0.0199(5) 0.0215(5) -0.0001(4) -0.0013(4) -0.0006(4)

loop_
_atom_type_symbol
_atom_type_description
_atom_type_scat_dispersion_real
_atom_type_scat_dispersion_imag
_atom_type_scat_source
C C 0.0033 0.0016 'International Tables Vol C Tables 4.2.6.8 and 6.1.1.4'
H H 0 0 'International Tables Vol C Tables 4.2.6.8 and 6.1.1.4'
N N 0.0061 0.0033 'International Tables Vol C Tables 4.2.6.8 and 6.1.1.4'
O O 0.0106 0.006 'International Tables Vol C Tables 4.2.6.8 and 6.1.1.4'
P P 0.1023 0.0942 'International Tables Vol C Tables 4.2.6.8 and 6.1.1.4'
Fe Fe 0.3463 0.8444 'International Tables Vol C Tables 4.2.6.8 and 6.1.1.4'
S S 0.1246 0.1234 'International Tables Vol C Tables 4.2.6.8 and 6.1.1.4'

loop_
_exptl_crystal_face_index_h
_exptl_crystal_face_index_k
_exptl_crystal_face_index_l
_exptl_crystal_face_perp_dist
0 0 1 0.025
4 -14 -7 0.12
-2 0 3 0.075
-1 -1 0 0.125
0 1 1 0.11
0 -1 3 0.085
0 1 -3 0.08
-1 0 0 0.085
1 0 0 0.09
0 0 -1 0.025

loop_
_geom_angle_atom_site_label_1
_geom_angle_atom_site_label_2
_geom_angle_atom_site_label_3
_geom_angle
O1 C1 Fe1 176.3(3)
O2 C2 Fe2 179.0(4)
O3 C3 Fe2 177.9(4)
O4 C4 Fe2 178.3(5)
N1 C5 S1 115.8(2)
N1 C7 S2 114.2(2)
C9 C8 P1 108.9(3)
C8 C9 P2 106.8(3)
C11 C10 C15 118.5(4)
C11 C10 P1 119.3(3)
C15 C10 P1 122.0(3)
C12 C11 C10 120.9(4)
C13 C12 C11 119.9(4)
C14 C13 C12 119.3(4)
C13 C14 C15 121.3(4)
C14 C15 C10 120.1(4)
C21 C20 C25 118.0(4)
C21 C20 P1 121.9(3)
C25 C20 P1 120.0(3)
C22 C21 C20 120.9(4)
C23 C22 C21 119.8(4)
C22 C23 C24 120.4(4)
C23 C24 C25 120.0(4)
C24 C25 C20 120.8(4)
C35 C30 C31 119.0(4)
C35 C30 P2 118.4(3)
C31 C30 P2 122.6(3)
C32 C31 C30 120.7(4)
C33 C32 C31 120.2(5)
C32 C33 C34 121.2(5)
C33 C34 C35 118.7(5)
C30 C35 C34 120.1(5)
C41 C40 C45 117.9(4)
C41 C40 P2 121.1(3)
C45 C40 P2 120.9(3)
C42 C41 C40 120.9(4)
C43 C42 C41 120.1(4)
C42 C43 C44 120.3(4)
C43 C44 C45 120.2(4)
C44 C45 C40 120.5(4)
N1 C50 C51 111.2(3)
N1 C50 C52 114.8(3)
C51 C50 C52 110.8(4)
C7 N1 C5 111.7(3)
C7 N1 C50 113.9(3)
C5 N1 C50 110.9(3)
C20 P1 C10 101.50(16)
C20 P1 C8 101.51(19)
C10 P1 C8 105.30(18)
C20 P1 Fe1 124.12(12)
C10 P1 Fe1 115.39(13)
C8 P1 Fe1 106.91(12)
C30 P2 C40 102.28(19)
C30 P2 C9 104.37(19)
C40 P2 C9 101.37(18)
C30 P2 Fe1 116.98(14)
C40 P2 Fe1 123.15(14)
C9 P2 Fe1 106.27(13)
C1 Fe1 P2 90.38(14)
C1 Fe1 P1 90.34(13)
P2 Fe1 P1 87.44(4)
C1 Fe1 S1 156.46(14)
P2 Fe1 S1 113.04(4)
P1 Fe1 S1 92.96(4)
C1 Fe1 S2 86.69(13)
P2 Fe1 S2 107.34(4)
P1 Fe1 S2 164.92(5)
S1 Fe1 S2 84.09(4)
C1 Fe1 Fe2 101.22(13)
P2 Fe1 Fe2 158.69(3)
P1 Fe1 Fe2 110.07(4)
S1 Fe1 Fe2 55.86(3)
S2 Fe1 Fe2 56.28(3)
C4 Fe2 C3 98.6(2)
C4 Fe2 C2 104.4(2)
C3 Fe2 C2 91.4(2)
C4 Fe2 S1 102.62(16)
C3 Fe2 S1 89.46(15)
C2 Fe2 S1 152.55(15)
C4 Fe2 S2 100.34(14)
C3 Fe2 S2 160.81(14)
C2 Fe2 S2 86.99(15)
S1 Fe2 S2 83.34(4)
C4 Fe2 Fe1 146.03(14)
C3 Fe2 Fe1 106.05(14)
C2 Fe2 Fe1 98.13(14)
S1 Fe2 Fe1 55.50(3)
S2 Fe2 Fe1 55.42(3)
C5 S1 Fe1 113.57(13)
C5 S1 Fe2 108.41(14)
Fe1 S1 Fe2 68.63(3)
C7 S2 Fe1 114.98(13)
C7 S2 Fe2 108.91(14)
Fe1 S2 Fe2 68.31(3)

loop_
_geom_bond_atom_site_label_1
_geom_bond_atom_site_label_2
_geom_bond_distance
C1 O1 1.153(5)
C1 Fe1 1.744(4)
C2 O2 1.146(5)
C2 Fe2 1.784(5)
C3 O3 1.156(5)
C3 Fe2 1.780(5)
C4 O4 1.157(5)
C4 Fe2 1.779(5)
C5 N1 1.452(5)
C5 S1 1.833(3)
C7 N1 1.443(5)
C7 S2 1.829(4)
C8 C9 1.523(5)
C8 P1 1.849(4)
C9 P2 1.842(4)
C10 C11 1.387(6)
C10 C15 1.388(5)
C10 P1 1.838(4)
C11 C12 1.383(5)
C12 C13 1.379(6)
C13 C14 1.370(6)
C14 C15 1.376(5)
C20 C21 1.392(5)
C20 C25 1.396(5)
C20 P1 1.835(4)
C21 C22 1.391(6)
C22 C23 1.369(7)
C23 C24 1.377(6)
C24 C25 1.385(6)
C30 C35 1.373(6)
C30 C31 1.385(6)
C30 P2 1.824(4)
C31 C32 1.380(7)
C32 C33 1.343(7)
C33 C34 1.382(8)
C34 C35 1.409(7)
C40 C41 1.395(6)
C40 C45 1.405(6)
C40 P2 1.835(4)
C41 C42 1.389(5)
C42 C43 1.366(6)
C43 C44 1.382(6)
C44 C45 1.384(6)
C50 N1 1.493(4)
C50 C51 1.502(6)
C50 C52 1.533(6)
P1 Fe1 2.2314(11)
P2 Fe1 2.1987(12)
Fe1 S1 2.2523(11)
Fe1 S2 2.2551(11)
Fe1 Fe2 2.5451(8)
Fe2 S1 2.2621(11)
Fe2 S2 2.2783(12)
